data_4507756
loop_
_publ_author_name
'Sanphui, Palash'
'Babu, N. Jagadeesh'
'Nangia, Ashwini'

_publ_section_title
;
 Temozolomide Cocrystals with Carboxamide Coformers
;
_journal_issue 5
_journal_name_full 'Crystal Growth &amp; Design'
_journal_page_first 2208
_journal_paper_doi 10.1021/cg400322t
_journal_volume 13
_journal_year 2013
_chemical_formula_moiety 'C6 H6 N6 O2, C5 H5 N3 O'
_chemical_formula_sum 'C11 H11 N9 O3'
_chemical_formula_weight 317.29
_chemical_melting_point 462.5(15)
_chemical_name_systematic
; 
 1:1 cocrystal of Temozolomide and Pyrazinamide
;
_space_group_IT_number 2
_symmetry_cell_setting triclinic
_symmetry_space_group_name_Hall '-P 1'
_symmetry_space_group_name_H-M 'P -1'
_atom_sites_solution_hydrogens geom
_atom_sites_solution_primary direct
_atom_sites_solution_secondary difmap
_audit_creation_method SHELXL-97
_cell_angle_alpha 68.398(2)
_cell_angle_beta 89.951(2)
_cell_angle_gamma 63.129(2)
_cell_formula_units_Z 2
_cell_length_a 8.5570(11)
_cell_length_b 9.2537(12)
_cell_length_c 10.3924(14)
_cell_measurement_reflns_used 1999
_cell_measurement_temperature 298(2)
_cell_measurement_theta_max 25.19
_cell_measurement_theta_min 2.68
_cell_volume 668.77(15)
_computing_cell_refinement 'Bruker SMART'
_computing_data_collection 'Bruker SMART'
_computing_data_reduction 'Bruker SAINT'
_computing_molecular_graphics 'Bruker SHELXTL'
_computing_publication_material 'Bruker SHELXTL'
_computing_structure_refinement 'SHELXL-97 (Sheldrick, 1997)'
_computing_structure_solution 'SHELXS-97 (Sheldrick, 1990)'
_diffrn_ambient_temperature 298(2)
_diffrn_measured_fraction_theta_full 0.995
_diffrn_measured_fraction_theta_max 0.995
_diffrn_measurement_device_type 'CCD area detector'
_diffrn_measurement_method 'phi and omega scans'
_diffrn_radiation_monochromator graphite
_diffrn_radiation_source 'fine-focus sealed tube'
_diffrn_radiation_type MoK\a
_diffrn_radiation_wavelength 0.71073
_diffrn_reflns_av_R_equivalents 0.0338
_diffrn_reflns_av_sigmaI/netI 0.0442
_diffrn_reflns_limit_h_max 10
_diffrn_reflns_limit_h_min -10
_diffrn_reflns_limit_k_max 11
_diffrn_reflns_limit_k_min -11
_diffrn_reflns_limit_l_max 12
_diffrn_reflns_limit_l_min -12
_diffrn_reflns_number 7002
_diffrn_reflns_theta_full 26.05
_diffrn_reflns_theta_max 26.05
_diffrn_reflns_theta_min 2.15
_exptl_absorpt_coefficient_mu 0.122
_exptl_absorpt_correction_T_max 0.9939
_exptl_absorpt_correction_T_min 0.9702
_exptl_absorpt_correction_type multi-scan
_exptl_absorpt_process_details SADABS
_exptl_crystal_colour colourless
_exptl_crystal_density_diffrn 1.576
_exptl_crystal_density_method 'not measured'
_exptl_crystal_description plate
_exptl_crystal_F_000 328
_exptl_crystal_size_max 0.25
_exptl_crystal_size_mid 0.15
_exptl_crystal_size_min 0.05
_refine_diff_density_max 0.220
_refine_diff_density_min -0.227
_refine_diff_density_rms 0.045
_refine_ls_extinction_method none
_refine_ls_goodness_of_fit_ref 1.032
_refine_ls_hydrogen_treatment mixed
_refine_ls_matrix_type full
_refine_ls_number_parameters 224
_refine_ls_number_reflns 2632
_refine_ls_number_restraints 0
_refine_ls_restrained_S_all 1.032
_refine_ls_R_factor_all 0.0912
_refine_ls_R_factor_gt 0.0532
_refine_ls_shift/su_max 0.000
_refine_ls_shift/su_mean 0.000
_refine_ls_structure_factor_coef Fsqd
_refine_ls_weighting_details 'calc w=1/[\s^2^(Fo^2^)+(0.0689P)^2^+0.0000P] where P=(Fo^2^+2Fc^2^)/3'
_refine_ls_weighting_scheme calc
_refine_ls_wR_factor_gt 0.1207
_refine_ls_wR_factor_ref 0.1378
_reflns_number_gt 1655
_reflns_number_total 2632
_reflns_threshold_expression >2sigma(I)
_cod_data_source_file cg400322t_si_006.cif
_cod_data_source_block TMZ-PYZ
_cod_depositor_comments
;
The following automatic conversions were performed:

'_chemical_melting_point' value '461-464' was changed to '462.5(15)'
- the average value was taken and precision was
estimated.

'_symmetry_cell_setting' value 'Triclinic' changed to
'triclinic' according to
/home/saulius/struct/CIF-dictionaries/cif_core.dic dictionary named
'cif_core.dic' version 2.4.2 from 2011-04-26.

Automatic conversion script
Id: cif_fix_values 1891 2012-01-12 08:04:46Z andrius 
;
_cod_original_sg_symbol_H-M P-1
_cod_database_code 4507756

loop_
_symmetry_equiv_pos_as_xyz
'x, y, z'
'-x, -y, -z'

loop_
_atom_site_label
_atom_site_type_symbol
_atom_site_fract_x
_atom_site_fract_y
_atom_site_fract_z
_atom_site_U_iso_or_equiv
_atom_site_adp_type
_atom_site_occupancy
_atom_site_symmetry_multiplicity
_atom_site_calc_flag
_atom_site_refinement_flags
O1 O 0.9588(3) -0.2281(2) 0.40125(19) 0.0578(5) Uani 1 1 d .
O2 O 0.8207(2) 0.5861(2) 0.14264(18) 0.0536(5) Uani 1 1 d .
N1 N 1.1350(3) -0.2708(3) 0.2431(3) 0.0531(7) Uani 1 1 d .
N2 N 1.0486(3) 0.0858(3) 0.1305(2) 0.0427(5) Uani 1 1 d .
N3 N 0.8892(2) 0.2978(2) 0.19901(19) 0.0383(5) Uani 1 1 d .
N4 N 0.7252(3) 0.4418(3) 0.3277(2) 0.0452(5) Uani 1 1 d .
N5 N 0.7135(3) 0.2939(3) 0.4144(2) 0.0470(5) Uani 1 1 d .
N6 N 0.7911(3) 0.1509(3) 0.3968(2) 0.0432(5) Uani 1 1 d .
C1 C 1.0250(3) -0.1721(3) 0.3039(2) 0.0415(6) Uani 1 1 d .
C6 C 0.6417(4) 0.5935(4) 0.3661(3) 0.0676(9) Uani 1 1 d .
H6A H 0.5866 0.5651 0.4453 0.101 Uiso 1 1 calc R
H6B H 0.5526 0.6952 0.2874 0.101 Uiso 1 1 calc R
H6C H 0.7310 0.6196 0.3906 0.101 Uiso 1 1 calc R
C5 C 0.8115(3) 0.4561(3) 0.2167(2) 0.0405(6) Uani 1 1 d .
C4 C 0.9893(3) 0.2533(3) 0.1047(3) 0.0437(6) Uani 1 1 d .
H4 H 1.0126 0.3313 0.0315 0.052 Uiso 1 1 calc R
C3 C 0.8848(3) 0.1466(3) 0.2898(2) 0.0356(6) Uani 1 1 d .
C2 C 0.9859(3) 0.0156(3) 0.2453(2) 0.0359(6) Uani 1 1 d .
O3 O 0.6095(2) 0.2852(2) -0.02723(18) 0.0599(6) Uani 1 1 d .
N8 N 0.4759(3) 0.0287(3) 0.2462(2) 0.0430(5) Uani 1 1 d .
N9 N 0.2940(3) 0.3492(3) 0.2763(2) 0.0550(6) Uani 1 1 d .
N7 N 0.6855(3) -0.0032(3) 0.0562(3) 0.0510(6) Uani 1 1 d .
C8 C 0.4834(3) 0.1745(3) 0.1633(2) 0.0376(6) Uani 1 1 d .
C7 C 0.5978(3) 0.1572(3) 0.0540(3) 0.0411(6) Uani 1 1 d .
C10 C 0.2870(3) 0.2042(4) 0.3585(3) 0.0510(7) Uani 1 1 d .
H10 H 0.2197 0.2092 0.4286 0.061 Uiso 1 1 calc R
C9 C 0.3944(3) 0.3314(3) 0.1772(3) 0.0488(7) Uani 1 1 d .
H9 H 0.4032 0.4292 0.1164 0.059 Uiso 1 1 calc R
C11 C 0.3761(3) 0.0467(3) 0.3436(3) 0.0497(7) Uani 1 1 d .
H11 H 0.3664 -0.0508 0.4037 0.060 Uiso 1 1 calc R
H7B H 0.665(4) -0.095(4) 0.121(3) 0.082(10) Uiso 1 1 d .
H7A H 0.757(4) -0.014(4) -0.009(3) 0.081(10) Uiso 1 1 d .
H1B H 1.178(4) -0.224(4) 0.174(3) 0.070(10) Uiso 1 1 d .
H1A H 1.158(3) -0.379(4) 0.270(3) 0.052(8) Uiso 1 1 d .

loop_
_atom_site_aniso_label
_atom_site_aniso_U_11
_atom_site_aniso_U_22
_atom_site_aniso_U_33
_atom_site_aniso_U_23
_atom_site_aniso_U_13
_atom_site_aniso_U_12
O1 0.0754(13) 0.0473(11) 0.0585(11) -0.0234(9) 0.0404(10) -0.0348(10)
O2 0.0701(12) 0.0407(10) 0.0555(11) -0.0188(9) 0.0308(10) -0.0319(9)
N1 0.0701(16) 0.0375(14) 0.0542(15) -0.0225(12) 0.0330(13) -0.0252(12)
N2 0.0467(12) 0.0436(13) 0.0408(11) -0.0188(10) 0.0223(10) -0.0231(10)
N3 0.0472(12) 0.0367(11) 0.0360(11) -0.0158(9) 0.0213(9) -0.0238(10)
N4 0.0601(14) 0.0386(12) 0.0413(12) -0.0187(10) 0.0260(10) -0.0257(11)
N5 0.0626(14) 0.0430(13) 0.0436(12) -0.0215(10) 0.0298(11) -0.0293(11)
N6 0.0549(13) 0.0433(12) 0.0376(11) -0.0197(10) 0.0231(10) -0.0266(11)
C1 0.0445(14) 0.0424(15) 0.0421(14) -0.0222(12) 0.0172(12) -0.0210(12)
C6 0.096(2) 0.0457(17) 0.069(2) -0.0361(15) 0.0475(18) -0.0311(16)
C5 0.0464(14) 0.0395(14) 0.0374(14) -0.0147(11) 0.0153(12) -0.0233(12)
C4 0.0523(15) 0.0462(16) 0.0398(14) -0.0198(12) 0.0260(12) -0.0279(13)
C3 0.0406(13) 0.0379(13) 0.0325(13) -0.0143(11) 0.0149(11) -0.0226(11)
C2 0.0377(13) 0.0420(14) 0.0331(12) -0.0173(11) 0.0165(11) -0.0221(11)
O3 0.0725(13) 0.0462(11) 0.0604(12) -0.0163(10) 0.0362(10) -0.0330(10)
N8 0.0498(12) 0.0413(12) 0.0416(12) -0.0172(10) 0.0213(10) -0.0249(10)
N9 0.0590(14) 0.0483(14) 0.0552(14) -0.0254(12) 0.0248(12) -0.0209(12)
N7 0.0587(15) 0.0532(15) 0.0568(15) -0.0316(12) 0.0354(12) -0.0326(12)
C8 0.0378(13) 0.0376(14) 0.0343(13) -0.0136(11) 0.0092(11) -0.0169(11)
C7 0.0412(14) 0.0431(15) 0.0418(14) -0.0175(12) 0.0159(12) -0.0226(12)
C10 0.0480(16) 0.0624(19) 0.0421(15) -0.0235(14) 0.0220(13) -0.0249(14)
C9 0.0548(16) 0.0407(15) 0.0482(15) -0.0168(12) 0.0194(13) -0.0223(12)
C11 0.0580(17) 0.0474(16) 0.0427(15) -0.0131(12) 0.0214(13) -0.0290(14)

loop_
_atom_type_symbol
_atom_type_description
_atom_type_scat_dispersion_real
_atom_type_scat_dispersion_imag
_atom_type_scat_source
C C 0.0033 0.0016 'International Tables Vol C Tables 4.2.6.8 and 6.1.1.4'
H H 0.0000 0.0000 'International Tables Vol C Tables 4.2.6.8 and 6.1.1.4'
N N 0.0061 0.0033 'International Tables Vol C Tables 4.2.6.8 and 6.1.1.4'
O O 0.0106 0.0060 'International Tables Vol C Tables 4.2.6.8 and 6.1.1.4'

loop_
_geom_angle_atom_site_label_1
_geom_angle_atom_site_label_2
_geom_angle_atom_site_label_3
_geom_angle
C1 N1 H1B 120.2(19)
C1 N1 H1A 119.1(17)
H1B N1 H1A 121(2)
C4 N2 C2 107.43(19)
C4 N3 C3 107.10(19)
C4 N3 C5 130.12(19)
C3 N3 C5 122.63(18)
C5 N4 N5 126.73(19)
C5 N4 C6 118.4(2)
N5 N4 C6 114.76(19)
N6 N5 N4 120.24(19)
N5 N6 C3 118.9(2)
O1 C1 N1 123.8(2)
O1 C1 C2 120.9(2)
N1 C1 C2 115.2(2)
N4 C6 H6A 109.5
N4 C6 H6B 109.5
H6A C6 H6B 109.5
N4 C6 H6C 109.5
H6A C6 H6C 109.5
H6B C6 H6C 109.5
O2 C5 N4 125.8(2)
O2 C5 N3 123.5(2)
N4 C5 N3 110.72(19)
N2 C4 N3 110.9(2)
N2 C4 H4 124.6
N3 C4 H4 124.6
N6 C3 C2 133.6(2)
N6 C3 N3 120.6(2)
C2 C3 N3 105.72(18)
N2 C2 C3 108.9(2)
N2 C2 C1 122.5(2)
C3 C2 C1 128.67(19)
C11 N8 C8 115.5(2)
C10 N9 C9 115.4(2)
C7 N7 H7B 118.4(18)
C7 N7 H7A 115.6(19)
H7B N7 H7A 126(3)
N8 C8 C9 122.3(2)
N8 C8 C7 116.7(2)
C9 C8 C7 121.1(2)
O3 C7 N7 123.8(2)
O3 C7 C8 120.6(2)
N7 C7 C8 115.5(2)
N9 C10 C11 122.2(2)
N9 C10 H10 118.9
C11 C10 H10 118.9
N9 C9 C8 122.2(2)
N9 C9 H9 118.9
C8 C9 H9 118.9
N8 C11 C10 122.5(2)
N8 C11 H11 118.8
C10 C11 H11 118.8

loop_
_geom_bond_atom_site_label_1
_geom_bond_atom_site_label_2
_geom_bond_distance
O1 C1 1.222(3)
O2 C5 1.204(3)
N1 C1 1.329(3)
N1 H1B 0.87(3)
N1 H1A 0.86(3)
N2 C4 1.309(3)
N2 C2 1.370(3)
N3 C4 1.357(3)
N3 C3 1.387(3)
N3 C5 1.393(3)
N4 C5 1.367(3)
N4 N5 1.383(3)
N4 C6 1.464(3)
N5 N6 1.268(3)
N6 C3 1.372(3)
C1 C2 1.482(3)
C6 H6A 0.9600
C6 H6B 0.9600
C6 H6C 0.9600
C4 H4 0.9300
C3 C2 1.377(3)
O3 C7 1.223(3)
N8 C11 1.332(3)
N8 C8 1.338(3)
N9 C10 1.327(3)
N9 C9 1.350(3)
N7 C7 1.318(3)
N7 H7B 0.96(3)
N7 H7A 0.92(3)
C8 C9 1.365(3)
C8 C7 1.505(3)
C10 C11 1.375(4)
C10 H10 0.9300
C9 H9 0.9300
C11 H11 0.9300

loop_
_cod_related_entry_id
_cod_related_entry_database
_cod_related_entry_code
1 ChemSpider 30652549
